data_4120043
loop_
_publ_author_name
'N.N. Bhuvan Kumar'
'Olga A. Mukhina'
'Andrei G. Kutateladze'

_publ_contact_author_address
;Department of Chemistry and Biochemistry
University of Denver
FW Olin Hall, 202
2190 E. Iliff Ave
Denver, CO 80208
;
_publ_contact_author_email akutatel.edu
_publ_contact_author_fax 303-871-2254
_publ_contact_author_name 'Andrei Kutateladze'
_publ_contact_author_phone 303-871-2995
_publ_section_title
;
 Photoassisted Synthesis of Enantiopure Alkaloid Mimics Possessing
 Unprecedented Polyheterocyclic Cores
;
_journal_name_full 'Journal of the American Chemical Society'
_journal_page_first 9608
_journal_page_last 9611
_journal_paper_doi 10.1021/ja4042109
_journal_volume 135
_journal_year 2013
_chemical_formula_moiety 'C24 H25 N3 O4 S'
_chemical_formula_sum 'C24 H25 N3 O4 S'
_chemical_formula_weight 451.53
_chemical_name_systematic
;
9R,10R,14S,18R-9-Hydroxy-14-methyl-5-(4-methylbenzenesulfonylimino)-
1,17-benzo-15-oxo-13,16-diazapentacyclo[7.7.1.1^10,16^.0^13,18^.0^5,17^]
octadec-1,3,5(17)-triene
;
_space_group_IT_number 14
_symmetry_cell_setting monoclinic
_symmetry_space_group_name_Hall '-P 2ybc'
_symmetry_space_group_name_H-M 'P 1 21/c 1'
_atom_sites_solution_hydrogens geom
_atom_sites_solution_primary direct
_atom_sites_solution_secondary difmap
_audit_creation_method SHELXL-97
_cell_angle_alpha 90.00
_cell_angle_beta 114.9320(10)
_cell_angle_gamma 90.00
_cell_formula_units_Z 4
_cell_length_a 12.8718(6)
_cell_length_b 17.5734(8)
_cell_length_c 11.9558(6)
_cell_measurement_reflns_used 9876
_cell_measurement_temperature 296(2)
_cell_measurement_theta_max 24.60
_cell_measurement_theta_min 2.21
_cell_volume 2452.4(2)
_computing_cell_refinement 'Bruker SAINT'
_computing_data_collection 'Bruker APEX2'
_computing_data_reduction 'Bruker SAINT'
_computing_molecular_graphics 'Bruker SHELXTL'
_computing_publication_material 'Bruker SHELXTL'
_computing_structure_refinement 'SHELXL-97 (Sheldrick, 2008)'
_computing_structure_solution 'SHELXS-97 (Sheldrick, 2008)'
_diffrn_ambient_temperature 296(2)
_diffrn_detector_area_resol_mean 8.33
_diffrn_measured_fraction_theta_full 0.998
_diffrn_measured_fraction_theta_max 0.998
_diffrn_measurement_device_type 'Bruker D8 APEX II Diffractometer'
_diffrn_measurement_method '\f and \w scans'
_diffrn_radiation_monochromator graphite
_diffrn_radiation_source 'fine-focus sealed tube'
_diffrn_radiation_type MoK\a
_diffrn_radiation_wavelength 0.71073
_diffrn_reflns_av_R_equivalents 0.0244
_diffrn_reflns_av_sigmaI/netI 0.0144
_diffrn_reflns_limit_h_max 15
_diffrn_reflns_limit_h_min -15
_diffrn_reflns_limit_k_max 21
_diffrn_reflns_limit_k_min -21
_diffrn_reflns_limit_l_max 14
_diffrn_reflns_limit_l_min -14
_diffrn_reflns_number 42454
_diffrn_reflns_theta_full 25.36
_diffrn_reflns_theta_max 25.36
_diffrn_reflns_theta_min 1.74
_exptl_absorpt_coefficient_mu 0.165
_exptl_absorpt_correction_T_max 0.9853
_exptl_absorpt_correction_T_min 0.8670
_exptl_absorpt_correction_type multi-scan
_exptl_crystal_colour colourless
_exptl_crystal_density_diffrn 1.223
_exptl_crystal_description Cylinder
_exptl_crystal_F_000 952
_exptl_crystal_size_max 0.89
_exptl_crystal_size_mid 0.11
_exptl_crystal_size_min 0.09
_platon_squeeze_details
;
;
_refine_diff_density_max 0.209
_refine_diff_density_min -0.286
_refine_diff_density_rms 0.035
_refine_ls_extinction_method none
_refine_ls_goodness_of_fit_ref 0.779
_refine_ls_matrix_type full
_refine_ls_number_parameters 292
_refine_ls_number_reflns 4503
_refine_ls_number_restraints 0
_refine_ls_restrained_S_all 0.779
_refine_ls_R_factor_all 0.0516
_refine_ls_R_factor_gt 0.0423
_refine_ls_shift/su_max 0.001
_refine_ls_shift/su_mean 0.000
_refine_ls_structure_factor_coef Fsqd
_refine_ls_weighting_details 'calc w=1/[\s^2^(Fo^2^)+(0.2000P)^2^+0.0000P] where P=(Fo^2^+2Fc^2^)/3'
_refine_ls_weighting_scheme calc
_refine_ls_wR_factor_gt 0.1664
_refine_ls_wR_factor_ref 0.1831
_reflns_number_gt 3636
_reflns_number_total 4503
_reflns_threshold_expression >2sigma(I)
_cod_data_source_file ja4042109_si_002_02.cif
_cod_data_source_block 11b
_cod_original_sg_symbol_H-M 'P 1 21/c 1 '
_cod_database_code 4120043

loop_
_symmetry_equiv_pos_as_xyz
'x, y, z'
'-x, y+1/2, -z+1/2'
'-x, -y, -z'
'x, -y-1/2, z-1/2'

loop_
_atom_site_label
_atom_site_type_symbol
_atom_site_fract_x
_atom_site_fract_y
_atom_site_fract_z
_atom_site_U_iso_or_equiv
_atom_site_adp_type
_atom_site_occupancy
_atom_site_symmetry_multiplicity
_atom_site_calc_flag
_atom_site_refinement_flags
S1 S 0.46594(4) 1.08484(3) 0.77664(4) 0.0555(2) Uani 1 1 d .
O1 O 0.40681(11) 1.01432(8) 0.73348(13) 0.0694(4) Uani 1 1 d .
O2 O 1.00912(11) 1.04762(9) 1.16934(15) 0.0715(4) Uani 1 1 d .
O3 O 0.78340(10) 0.95109(7) 0.85651(12) 0.0535(3) Uani 1 1 d .
H3 H 0.8402 0.9543 0.8423 0.080 Uiso 1 1 calc R
O4 O 0.40164(12) 1.14626(9) 0.79515(14) 0.0743(4) Uani 1 1 d .
N1 N 0.57995(13) 1.07610(8) 0.90380(13) 0.0521(4) Uani 1 1 d .
N2 N 0.71745(12) 1.00809(8) 1.05661(12) 0.0471(3) Uani 1 1 d .
N3 N 0.88795(12) 0.94531(9) 1.12379(13) 0.0542(4) Uani 1 1 d .
C1 C 0.6378(2) 1.1895(2) 0.4026(2) 0.1009(9) Uani 1 1 d .
H1A H 0.5748 1.1891 0.3225 0.151 Uiso 1 1 calc R
H1B H 0.6962 1.1553 0.4032 0.151 Uiso 1 1 calc R
H1C H 0.6686 1.2400 0.4217 0.151 Uiso 1 1 calc R
C2 C 0.59654(18) 1.16422(15) 0.49811(18) 0.0712(6) Uani 1 1 d .
C3 C 0.6206(3) 1.09246(17) 0.5484(3) 0.1043(10) Uani 1 1 d .
H3A H 0.6629 1.0594 0.5233 0.125 Uiso 1 1 calc R
C4 C 0.5841(3) 1.06853(16) 0.6339(3) 0.0945(9) Uani 1 1 d .
H4 H 0.6035 1.0202 0.6683 0.113 Uiso 1 1 calc R
C5 C 0.51847(14) 1.11602(11) 0.66950(16) 0.0540(4) Uani 1 1 d .
C6 C 0.62402(13) 1.01057(9) 0.94826(15) 0.0451(4) Uani 1 1 d .
C7 C 0.76496(15) 0.93209(10) 1.08783(17) 0.0519(4) Uani 1 1 d .
H7 H 0.7523 0.9116 1.1573 0.062 Uiso 1 1 calc R
C8 C 0.95202(16) 0.88698(11) 1.09915(19) 0.0594(5) Uani 1 1 d .
C9 C 1.06293(17) 0.87038(14) 1.1791(2) 0.0768(6) Uani 1 1 d .
H9 H 1.0987 0.8957 1.2541 0.092 Uiso 1 1 calc R
C10 C 1.1200(2) 0.81430(17) 1.1443(3) 0.0980(9) Uani 1 1 d .
H10 H 1.1962 0.8034 1.1953 0.118 Uiso 1 1 calc R
C11 C 0.80501(15) 1.06638(11) 1.10436(17) 0.0546(4) Uani 1 1 d .
H11 H 0.7965 1.1016 1.0375 0.066 Uiso 1 1 calc R
C12 C 0.91418(15) 1.02005(11) 1.13775(16) 0.0530(4) Uani 1 1 d .
C13 C 1.0668(2) 0.77564(15) 1.0382(4) 0.1048(10) Uani 1 1 d .
H13 H 1.1055 0.7362 1.0201 0.126 Uiso 1 1 calc R
C14 C 0.9555(2) 0.79281(12) 0.9546(3) 0.0849(7) Uani 1 1 d .
C15 C 0.9007(3) 0.75373(17) 0.8303(4) 0.1204(12) Uani 1 1 d .
H15A H 0.9581 0.7463 0.7988 0.145 Uiso 1 1 calc R
H15B H 0.8734 0.7040 0.8408 0.145 Uiso 1 1 calc R
C16 C 0.8035(2) 0.79770(16) 0.7386(3) 0.0991(9) Uani 1 1 d .
H16A H 0.7636 0.7665 0.6660 0.119 Uiso 1 1 calc R
H16B H 0.8330 0.8422 0.7136 0.119 Uiso 1 1 calc R
C17 C 0.7207(2) 0.82241(14) 0.7901(3) 0.0848(7) Uani 1 1 d .
H17A H 0.6918 0.7779 0.8159 0.102 Uiso 1 1 calc R
H17B H 0.6561 0.8479 0.7261 0.102 Uiso 1 1 calc R
C18 C 0.77659(15) 0.87596(9) 0.89985(18) 0.0546(5) Uani 1 1 d .
C19 C 0.89583(16) 0.84939(10) 0.9858(2) 0.0604(5) Uani 1 1 d .
C20 C 0.70325(15) 0.88462(10) 0.97331(18) 0.0540(4) Uani 1 1 d .
H20 H 0.6855 0.8343 0.9962 0.065 Uiso 1 1 calc R
C21 C 0.59249(15) 0.92957(10) 0.90495(18) 0.0525(4) Uani 1 1 d .
H21A H 0.5672 0.9258 0.8164 0.063 Uiso 1 1 calc R
H21B H 0.5320 0.9110 0.9261 0.063 Uiso 1 1 calc R
C22 C 0.8012(2) 1.11153(16) 1.2115(2) 0.0891(8) Uani 1 1 d .
H22A H 0.7308 1.1396 1.1833 0.134 Uiso 1 1 calc R
H22B H 0.8647 1.1462 1.2427 0.134 Uiso 1 1 calc R
H22C H 0.8057 1.0772 1.2758 0.134 Uiso 1 1 calc R
C23 C 0.4951(2) 1.18746(13) 0.6216(2) 0.0755(6) Uani 1 1 d .
H23 H 0.4534 1.2209 0.6472 0.091 Uiso 1 1 calc R
C24 C 0.5335(2) 1.21050(14) 0.5343(2) 0.0844(7) Uani 1 1 d .
H24 H 0.5153 1.2590 0.5003 0.101 Uiso 1 1 calc R

loop_
_atom_site_aniso_label
_atom_site_aniso_U_11
_atom_site_aniso_U_22
_atom_site_aniso_U_33
_atom_site_aniso_U_23
_atom_site_aniso_U_13
_atom_site_aniso_U_12
S1 0.0403(3) 0.0687(4) 0.0636(3) 0.0089(2) 0.0280(2) 0.00895(19)
O1 0.0437(7) 0.0850(9) 0.0744(9) 0.0082(7) 0.0200(6) -0.0073(6)
O2 0.0480(8) 0.0828(10) 0.0871(10) -0.0100(7) 0.0320(7) -0.0124(7)
O3 0.0462(7) 0.0557(7) 0.0663(7) 0.0053(5) 0.0312(6) -0.0001(5)
O4 0.0604(8) 0.0893(10) 0.0887(9) 0.0185(8) 0.0464(7) 0.0282(7)
N1 0.0474(9) 0.0546(8) 0.0584(9) -0.0012(6) 0.0263(7) 0.0027(6)
N2 0.0429(8) 0.0554(8) 0.0488(7) 0.0010(6) 0.0250(6) -0.0012(6)
N3 0.0397(8) 0.0665(9) 0.0607(9) 0.0102(7) 0.0252(7) 0.0023(7)
C1 0.0848(17) 0.147(2) 0.0862(16) 0.0066(16) 0.0506(14) -0.0248(17)
C2 0.0574(12) 0.1001(16) 0.0583(10) 0.0051(10) 0.0267(9) -0.0093(11)
C3 0.123(2) 0.109(2) 0.121(2) 0.0169(17) 0.090(2) 0.0332(17)
C4 0.119(2) 0.0864(15) 0.116(2) 0.0304(14) 0.0868(19) 0.0383(15)
C5 0.0383(9) 0.0701(11) 0.0571(9) 0.0061(8) 0.0237(7) 0.0077(8)
C6 0.0357(8) 0.0572(9) 0.0533(9) 0.0000(7) 0.0292(7) -0.0008(7)
C7 0.0405(9) 0.0610(10) 0.0615(10) 0.0143(8) 0.0286(8) 0.0004(7)
C8 0.0489(10) 0.0558(10) 0.0822(12) 0.0222(9) 0.0363(9) 0.0072(8)
C9 0.0517(12) 0.0836(14) 0.0935(15) 0.0314(12) 0.0290(11) 0.0145(11)
C10 0.0601(14) 0.0888(17) 0.142(2) 0.0410(18) 0.0398(16) 0.0278(13)
C11 0.0498(10) 0.0614(10) 0.0563(10) -0.0073(8) 0.0259(8) -0.0049(8)
C12 0.0464(10) 0.0673(11) 0.0519(9) -0.0013(8) 0.0272(8) -0.0073(8)
C13 0.0772(18) 0.0713(15) 0.173(3) 0.0135(18) 0.060(2) 0.0288(13)
C14 0.0712(14) 0.0566(11) 0.140(2) 0.0004(13) 0.0576(15) 0.0089(10)
C15 0.104(2) 0.0774(17) 0.199(4) -0.053(2) 0.082(2) -0.0009(16)
C16 0.0830(17) 0.0923(17) 0.135(2) -0.0575(16) 0.0589(17) -0.0178(14)
C17 0.0659(14) 0.0763(14) 0.1197(19) -0.0404(13) 0.0464(13) -0.0179(11)
C18 0.0483(10) 0.0418(8) 0.0821(12) -0.0049(8) 0.0357(9) -0.0057(7)
C19 0.0513(10) 0.0446(9) 0.0937(14) 0.0089(9) 0.0387(10) 0.0018(8)
C20 0.0437(9) 0.0468(9) 0.0782(11) 0.0082(8) 0.0322(9) -0.0033(7)
C21 0.0386(9) 0.0532(9) 0.0718(11) 0.0001(8) 0.0291(8) -0.0055(7)
C22 0.0739(15) 0.1056(18) 0.0870(15) -0.0435(14) 0.0331(13) -0.0061(14)
C23 0.0827(15) 0.0759(13) 0.0870(14) 0.0167(11) 0.0544(13) 0.0221(11)
C24 0.0986(17) 0.0800(14) 0.0896(15) 0.0228(12) 0.0543(14) 0.0149(13)

loop_
_atom_type_symbol
_atom_type_description
_atom_type_scat_dispersion_real
_atom_type_scat_dispersion_imag
_atom_type_scat_source
C C 0.0033 0.0016 'International Tables Vol C Tables 4.2.6.8 and 6.1.1.4'
H H 0.0000 0.0000 'International Tables Vol C Tables 4.2.6.8 and 6.1.1.4'
N N 0.0061 0.0033 'International Tables Vol C Tables 4.2.6.8 and 6.1.1.4'
O O 0.0106 0.0060 'International Tables Vol C Tables 4.2.6.8 and 6.1.1.4'
S S 0.1246 0.1234 'International Tables Vol C Tables 4.2.6.8 and 6.1.1.4'

loop_
_geom_angle_atom_site_label_1
_geom_angle_atom_site_label_2
_geom_angle_atom_site_label_3
_geom_angle
O1 S1 O4 116.99(9)
O1 S1 N1 113.02(8)
O4 S1 N1 106.32(8)
O1 S1 C5 108.33(9)
O4 S1 C5 107.49(9)
N1 S1 C5 103.78(8)
C18 O3 H3 109.5
C6 N1 S1 122.55(13)
C6 N2 C11 125.92(14)
C6 N2 C7 112.71(14)
C11 N2 C7 112.06(14)
C12 N3 C8 126.21(15)
C12 N3 C7 111.82(15)
C8 N3 C7 118.13(15)
C2 C1 H1A 109.5
C2 C1 H1B 109.5
H1A C1 H1B 109.5
C2 C1 H1C 109.5
H1A C1 H1C 109.5
H1B C1 H1C 109.5
C24 C2 C3 118.0(2)
C24 C2 C1 121.1(2)
C3 C2 C1 120.9(2)
C4 C3 C2 121.9(2)
C4 C3 H3A 119.1
C2 C3 H3A 119.1
C3 C4 C5 119.8(2)
C3 C4 H4 120.1
C5 C4 H4 120.1
C23 C5 C4 119.03(19)
C23 C5 S1 120.45(15)
C4 C5 S1 120.52(16)
N1 C6 N2 118.87(15)
N1 C6 C21 133.59(16)
N2 C6 C21 107.53(14)
N2 C7 N3 102.38(14)
N2 C7 C20 105.75(14)
N3 C7 C20 116.17(15)
N2 C7 H7 110.7
N3 C7 H7 110.7
C20 C7 H7 110.7
C9 C8 C19 122.2(2)
C9 C8 N3 122.1(2)
C19 C8 N3 115.56(16)
C8 C9 C10 117.8(3)
C8 C9 H9 121.1
C10 C9 H9 121.1
C13 C10 C9 121.1(2)
C13 C10 H10 119.5
C9 C10 H10 119.5
N2 C11 C12 101.74(14)
N2 C11 C22 113.78(17)
C12 C11 C22 114.24(16)
N2 C11 H11 108.9
C12 C11 H11 108.9
C22 C11 H11 108.9
O2 C12 N3 126.30(18)
O2 C12 C11 124.25(17)
N3 C12 C11 109.43(14)
C10 C13 C14 122.0(3)
C10 C13 H13 119.0
C14 C13 H13 119.0
C13 C14 C19 118.5(3)
C13 C14 C15 121.3(3)
C19 C14 C15 120.2(2)
C16 C15 C14 112.8(2)
C16 C15 H15A 109.0
C14 C15 H15A 109.0
C16 C15 H15B 109.0
C14 C15 H15B 109.0
H15A C15 H15B 107.8
C15 C16 C17 111.7(3)
C15 C16 H16A 109.3
C17 C16 H16A 109.3
C15 C16 H16B 109.3
C17 C16 H16B 109.3
H16A C16 H16B 107.9
C16 C17 C18 111.80(18)
C16 C17 H17A 109.3
C18 C17 H17A 109.3
C16 C17 H17B 109.3
C18 C17 H17B 109.3
H17A C17 H17B 107.9
O3 C18 C19 109.25(13)
O3 C18 C17 109.61(18)
C19 C18 C17 111.62(16)
O3 C18 C20 105.06(13)
C19 C18 C20 109.38(15)
C17 C18 C20 111.69(15)
C14 C19 C8 118.3(2)
C14 C19 C18 123.4(2)
C8 C19 C18 118.14(16)
C7 C20 C21 102.38(15)
C7 C20 C18 110.84(14)
C21 C20 C18 113.73(15)
C7 C20 H20 109.9
C21 C20 H20 109.9
C18 C20 H20 109.9
C6 C21 C20 104.37(14)
C6 C21 H21A 110.9
C20 C21 H21A 110.9
C6 C21 H21B 110.9
C20 C21 H21B 110.9
H21A C21 H21B 108.9
C11 C22 H22A 109.5
C11 C22 H22B 109.5
H22A C22 H22B 109.5
C11 C22 H22C 109.5
H22A C22 H22C 109.5
H22B C22 H22C 109.5
C5 C23 C24 120.0(2)
C5 C23 H23 120.0
C24 C23 H23 120.0
C2 C24 C23 121.3(2)
C2 C24 H24 119.3
C23 C24 H24 119.3

loop_
_geom_bond_atom_site_label_1
_geom_bond_atom_site_label_2
_geom_bond_distance
S1 O1 1.4318(15)
S1 O4 1.4330(15)
S1 N1 1.6148(15)
S1 C5 1.7688(18)
O2 C12 1.217(2)
O3 C18 1.434(2)
O3 H3 0.8200
N1 C6 1.295(2)
N2 C6 1.346(2)
N2 C11 1.450(2)
N2 C7 1.451(2)
N3 C12 1.349(2)
N3 C8 1.422(2)
N3 C7 1.474(2)
C1 C2 1.515(3)
C1 H1A 0.9600
C1 H1B 0.9600
C1 H1C 0.9600
C2 C24 1.342(3)
C2 C3 1.375(4)
C3 C4 1.358(4)
C3 H3A 0.9300
C4 C5 1.376(3)
C4 H4 0.9300
C5 C23 1.360(3)
C6 C21 1.511(2)
C7 C20 1.512(3)
C7 H7 0.9800
C8 C9 1.374(3)
C8 C19 1.404(3)
C9 C10 1.394(4)
C9 H9 0.9300
C10 C13 1.345(5)
C10 H10 0.9300
C11 C12 1.524(3)
C11 C22 1.525(3)
C11 H11 0.9800
C13 C14 1.390(4)
C13 H13 0.9300
C14 C19 1.400(3)
C14 C15 1.515(5)
C15 C16 1.486(5)
C15 H15A 0.9700
C15 H15B 0.9700
C16 C17 1.503(3)
C16 H16A 0.9700
C16 H16B 0.9700
C17 C18 1.526(3)
C17 H17A 0.9700
C17 H17B 0.9700
C18 C19 1.517(3)
C18 C20 1.544(3)
C20 C21 1.530(2)
C20 H20 0.9800
C21 H21A 0.9700
C21 H21B 0.9700
C22 H22A 0.9600
C22 H22B 0.9600
C22 H22C 0.9600
C23 C24 1.390(3)
C23 H23 0.9300
C24 H24 0.9300

loop_
_platon_squeeze_void_nr
_platon_squeeze_void_average_x
_platon_squeeze_void_average_y
_platon_squeeze_void_average_z
_platon_squeeze_void_volume
_platon_squeeze_void_count_electrons
_platon_squeeze_void_content
1 0.000 0.500 0.000 172 47 ' '
2 1.000 1.000 0.500 172 47 ' '
